data_7014875
loop_
_publ_author_name
'Zhang, Furen'
'Song, Haibin'
'Zi, Guofu'

_publ_section_title
;
 Synthesis and catalytic activity of group 5 metal amides with chiral
 biaryldiamine-based ligands.
;
_journal_issue 7
_journal_name_full 'Dalton transactions (Cambridge, England : 2003)'
_journal_page_first 1547
_journal_page_last 1566
_journal_paper_doi 10.1039/c0dt01229g
_journal_volume 40
_journal_year 2011
_chemical_absolute_configuration rmad
_chemical_formula_moiety 'C55 H64 N5 Nb O2'
_chemical_formula_sum 'C55 H64 N5 Nb O2'
_chemical_formula_weight 920.02
_chemical_name_systematic
;
?
;
_space_group_IT_number 1
_symmetry_cell_setting triclinic
_symmetry_space_group_name_Hall 'P 1'
_symmetry_space_group_name_H-M 'P 1'
_atom_sites_solution_hydrogens geom
_atom_sites_solution_primary direct
_atom_sites_solution_secondary difmap
_audit_creation_method SHELXL-97
_cell_angle_alpha 97.974(6)
_cell_angle_beta 93.029(14)
_cell_angle_gamma 99.572(9)
_cell_formula_units_Z 1
_cell_length_a 9.5500(10)
_cell_length_b 10.9436(12)
_cell_length_c 11.4253(14)
_cell_measurement_reflns_used 6108
_cell_measurement_temperature 113(2)
_cell_measurement_theta_max 34.82
_cell_measurement_theta_min 1.91
_cell_volume 1162.5(2)
_computing_cell_refinement CrystalClear
_computing_data_collection 'CrystalClear (Rigaku Inc., 2008)'
_computing_data_reduction CrystalClear
_computing_molecular_graphics 'CrystalStructure 4.0'
_computing_publication_material 'CrystalStructure 4.0 (Rigaku, 2009)'
_computing_structure_refinement 'SHELXL-97 (Sheldrick, 1997)'
_computing_structure_solution 'SHELXS-97 (Sheldrick, 1990)'
_diffrn_ambient_temperature 113(2)
_diffrn_detector_area_resol_mean 7.314
_diffrn_measured_fraction_theta_full 0.999
_diffrn_measured_fraction_theta_max 0.897
_diffrn_measurement_device_type 'Rigaku Saturn70 CCD'
_diffrn_measurement_method \w
_diffrn_radiation_monochromator multilayer
_diffrn_radiation_source 'rotating anode'
_diffrn_radiation_type MoK\a
_diffrn_radiation_wavelength 0.71075
_diffrn_reflns_av_R_equivalents 0.0317
_diffrn_reflns_av_sigmaI/netI 0.0779
_diffrn_reflns_limit_h_max 14
_diffrn_reflns_limit_h_min -15
_diffrn_reflns_limit_k_max 17
_diffrn_reflns_limit_k_min -17
_diffrn_reflns_limit_l_max 18
_diffrn_reflns_limit_l_min -18
_diffrn_reflns_number 20069
_diffrn_reflns_theta_full 25.00
_diffrn_reflns_theta_max 35.12
_diffrn_reflns_theta_min 1.91
_diffrn_standards_decay_% 0
_diffrn_standards_interval_count 0
_diffrn_standards_interval_time 0
_diffrn_standards_number 0
_exptl_absorpt_coefficient_mu 0.307
_exptl_absorpt_correction_T_max 0.9412
_exptl_absorpt_correction_T_min 0.9245
_exptl_absorpt_correction_type multi-scan
_exptl_absorpt_process_details Crystalclear
_exptl_crystal_colour orange
_exptl_crystal_density_diffrn 1.314
_exptl_crystal_density_method 'not measured'
_exptl_crystal_description prism
_exptl_crystal_F_000 486
_exptl_crystal_size_max 0.26
_exptl_crystal_size_mid 0.22
_exptl_crystal_size_min 0.20
_refine_diff_density_max 0.519
_refine_diff_density_min -1.052
_refine_diff_density_rms 0.082
_refine_ls_abs_structure_details 'Flack H D (1983), Acta Cryst. A39, 876-881'
_refine_ls_abs_structure_Flack -0.003(14)
_refine_ls_extinction_coef 0.0609(14)
_refine_ls_extinction_expression Fc^*^=kFc[1+0.001xFc^2^\l^3^/sin(2\q)]^-1/4^
_refine_ls_extinction_method SHELXL
_refine_ls_goodness_of_fit_ref 1.010
_refine_ls_hydrogen_treatment constr
_refine_ls_matrix_type full
_refine_ls_number_parameters 582
_refine_ls_number_reflns 15623
_refine_ls_number_restraints 3
_refine_ls_restrained_S_all 1.010
_refine_ls_R_factor_all 0.0442
_refine_ls_R_factor_gt 0.0373
_refine_ls_shift/su_max 0.001
_refine_ls_shift/su_mean 0.000
_refine_ls_structure_factor_coef Fsqd
_refine_ls_weighting_details 'calc w=1/[\s^2^(Fo^2^)+(0.0285P)^2^+0.0000P] where P=(Fo^2^+2Fc^2^)/3'
_refine_ls_weighting_scheme calc
_refine_ls_wR_factor_gt 0.0769
_refine_ls_wR_factor_ref 0.0804
_reflns_number_gt 14011
_reflns_number_total 15623
_reflns_threshold_expression >2sigma(I)
_cod_data_source_file C0DT01229G.TXT
_cod_data_source_block compound25
_cod_database_code 7014875

loop_
_symmetry_equiv_pos_as_xyz
'x, y, z'

loop_
_atom_site_label
_atom_site_type_symbol
_atom_site_fract_x
_atom_site_fract_y
_atom_site_fract_z
_atom_site_U_iso_or_equiv
_atom_site_adp_type
_atom_site_occupancy
_atom_site_symmetry_multiplicity
_atom_site_calc_flag
_atom_site_refinement_flags
_atom_site_disorder_assembly
_atom_site_disorder_group
Nb1 Nb 1.004353(9) -0.003726(9) 1.001823(9) 0.01332(4) Uani 1 1 d . . .
O2 O 0.98752(14) 0.16744(12) 1.08245(12) 0.0153(2) Uani 1 1 d . . .
N3 N 1.08456(17) 0.13990(16) 0.86542(15) 0.0162(3) Uani 1 1 d . . .
O1 O 0.97281(15) -0.07907(14) 1.15397(12) 0.0167(3) Uani 1 1 d . . .
N2 N 0.94253(16) -0.12305(14) 0.87487(14) 0.0148(3) Uani 1 1 d . . .
N1 N 0.75522(16) -0.04481(15) 1.00754(14) 0.0143(3) Uani 1 1 d . . .
N5 N 1.20590(17) -0.02335(16) 1.02037(16) 0.0190(3) Uani 1 1 d . . .
C37 C 0.95749(19) 0.31412(17) 0.95113(16) 0.0143(3) Uani 1 1 d . . .
N4 N 0.98600(18) 0.27975(16) 0.73752(15) 0.0188(3) Uani 1 1 d . . .
C11 C 0.66908(19) -0.06110(16) 0.79807(16) 0.0137(3) Uani 1 1 d . . .
C32 C 0.95887(19) 0.28046(16) 1.06537(16) 0.0132(3) Uani 1 1 d . . .
C22 C 0.73019(19) -0.16563(17) 1.17086(17) 0.0161(3) Uani 1 1 d . . .
C1 C 0.70953(19) -0.18623(16) 0.76571(16) 0.0142(3) Uani 1 1 d . . .
C23 C 0.87600(19) -0.14010(17) 1.21286(17) 0.0142(3) Uani 1 1 d . . .
C42 C 0.97387(19) 0.22052(17) 0.84203(16) 0.0141(3) Uani 1 1 d . . .
H42 H 0.8810 0.1611 0.8281 0.017 Uiso 1 1 calc R . .
C2 C 0.84600(19) -0.20700(16) 0.79870(16) 0.0137(3) Uani 1 1 d . . .
C29 C 1.1231(3) -0.0105(2) 1.3958(2) 0.0259(4) Uani 1 1 d . . .
H29A H 1.1100 0.0242 1.3223 0.039 Uiso 1 1 calc R . .
H29B H 1.2242 0.0077 1.4239 0.039 Uiso 1 1 calc R . .
H29C H 1.0677 0.0275 1.4562 0.039 Uiso 1 1 calc R . .
C52 C 0.5134(3) 0.5260(3) -0.0439(3) 0.0405(8) Uani 1 1 d . . .
H52 H 0.5806 0.5329 -0.1021 0.049 Uiso 1 1 calc R . .
C51 C 0.5366(3) 0.4622(3) 0.0501(3) 0.0334(7) Uani 1 1 d . . .
H51 H 0.6191 0.4247 0.0555 0.040 Uiso 1 1 calc R . .
C6 C 0.6096(2) -0.28735(16) 0.69794(16) 0.0150(3) Uani 1 1 d . . .
C12 C 0.68550(19) 0.00108(18) 0.91349(17) 0.0140(3) Uani 1 1 d . . .
C47 C 1.2999(2) 0.0469(2) 1.1215(2) 0.0258(4) Uani 1 1 d . . .
H47A H 1.3272 -0.0113 1.1729 0.039 Uiso 1 1 calc R . .
H47B H 1.2499 0.1069 1.1666 0.039 Uiso 1 1 calc R . .
H47C H 1.3856 0.0922 1.0928 0.039 Uiso 1 1 calc R . .
C5 C 0.6550(2) -0.40161(17) 0.65381(17) 0.0166(3) Uani 1 1 d . . .
C24 C 0.9156(2) -0.18141(17) 1.32131(17) 0.0165(3) Uani 1 1 d . . .
C25 C 0.8094(2) -0.24686(18) 1.37805(18) 0.0201(4) Uani 1 1 d . . .
H25 H 0.8350 -0.2738 1.4505 0.024 Uiso 1 1 calc R . .
C21 C 0.67924(19) -0.11767(17) 1.06816(17) 0.0161(3) Uani 1 1 d . . .
H21 H 0.5809 -0.1421 1.0431 0.019 Uiso 1 1 calc R . .
C13 C 0.64195(19) 0.11871(17) 0.94479(18) 0.0165(3) Uani 1 1 d . . .
H13 H 0.6553 0.1591 1.0247 0.020 Uiso 1 1 calc R . .
C16 C 0.61398(19) 0.00161(17) 0.70695(17) 0.0158(3) Uani 1 1 d . . .
C7 C 0.4631(2) -0.28097(19) 0.67532(18) 0.0201(4) Uani 1 1 d . . .
H7 H 0.4286 -0.2073 0.7059 0.024 Uiso 1 1 calc R . .
C14 C 0.5810(2) 0.17338(17) 0.85962(18) 0.0177(3) Uani 1 1 d . . .
H14 H 0.5478 0.2499 0.8815 0.021 Uiso 1 1 calc R . .
C36 C 0.9262(2) 0.43079(18) 0.93575(18) 0.0188(4) Uani 1 1 d . . .
H36 H 0.9216 0.4530 0.8583 0.023 Uiso 1 1 calc R . .
C35 C 0.9015(2) 0.51508(19) 1.03088(19) 0.0213(4) Uani 1 1 d . . .
H35 H 0.8830 0.5954 1.0193 0.026 Uiso 1 1 calc R . .
C38 C 0.9269(2) 0.32683(18) 1.28904(17) 0.0186(4) Uani 1 1 d . . .
C27 C 0.6275(2) -0.23443(19) 1.23124(19) 0.0205(4) Uani 1 1 d . . .
H27 H 0.5306 -0.2527 1.2006 0.025 Uiso 1 1 calc R . .
C28 C 1.0720(2) -0.15302(19) 1.37262(18) 0.0199(4) Uani 1 1 d . . .
C45 C 0.9108(2) 0.2156(2) 0.62700(19) 0.0251(4) Uani 1 1 d . . .
H45A H 0.9775 0.1786 0.5766 0.038 Uiso 1 1 calc R . .
H45B H 0.8687 0.2754 0.5863 0.038 Uiso 1 1 calc R . .
H45C H 0.8352 0.1491 0.6433 0.038 Uiso 1 1 calc R . .
C34 C 0.9040(2) 0.48110(18) 1.14375(18) 0.0190(4) Uani 1 1 d . . .
H34 H 0.8874 0.5395 1.2089 0.023 Uiso 1 1 calc R . .
C33 C 0.9300(2) 0.36387(17) 1.16422(17) 0.0160(3) Uani 1 1 d . . .
C39 C 0.8198(2) 0.2058(2) 1.29019(19) 0.0237(4) Uani 1 1 d . . .
H39A H 0.8498 0.1365 1.2396 0.036 Uiso 1 1 calc R . .
H39B H 0.7253 0.2167 1.2602 0.036 Uiso 1 1 calc R . .
H39C H 0.8158 0.1870 1.3715 0.036 Uiso 1 1 calc R . .
C17 C 0.6112(2) -0.04425(19) 0.58455(18) 0.0199(4) Uani 1 1 d . . .
H17 H 0.6443 -0.1204 0.5607 0.024 Uiso 1 1 calc R . .
C26 C 0.6668(2) -0.27536(19) 1.33438(19) 0.0223(4) Uani 1 1 d . . .
H26 H 0.5979 -0.3223 1.3753 0.027 Uiso 1 1 calc R . .
C46 C 1.1055(2) 0.3745(2) 0.7223(2) 0.0247(4) Uani 1 1 d . . .
H46A H 1.1432 0.4221 0.7997 0.037 Uiso 1 1 calc R . .
H46B H 1.0744 0.4313 0.6712 0.037 Uiso 1 1 calc R . .
H46C H 1.1801 0.3343 0.6856 0.037 Uiso 1 1 calc R . .
C4 C 0.7971(2) -0.41491(17) 0.68207(18) 0.0188(4) Uani 1 1 d . . .
H4 H 0.8293 -0.4894 0.6505 0.023 Uiso 1 1 calc R . .
C50 C 0.4397(2) 0.4528(2) 0.1364(2) 0.0253(4) Uani 1 1 d . . .
C18 C 0.5621(3) 0.0182(2) 0.4998(2) 0.0257(4) Uani 1 1 d . . .
H18 H 0.5629 -0.0140 0.4183 0.031 Uiso 1 1 calc R . .
C19 C 0.5103(2) 0.1306(2) 0.5329(2) 0.0269(4) Uani 1 1 d . . .
H19 H 0.4736 0.1727 0.4740 0.032 Uiso 1 1 calc R . .
C40 C 1.0767(2) 0.3095(2) 1.33152(19) 0.0242(4) Uani 1 1 d . . .
H40A H 1.1419 0.3900 1.3401 0.036 Uiso 1 1 calc R . .
H40B H 1.1103 0.2485 1.2734 0.036 Uiso 1 1 calc R . .
H40C H 1.0734 0.2790 1.4082 0.036 Uiso 1 1 calc R . .
C8 C 0.3705(2) -0.3796(2) 0.6100(2) 0.0251(4) Uani 1 1 d . . .
H8 H 0.2731 -0.3733 0.5966 0.030 Uiso 1 1 calc R . .
C55 C 0.3194(2) 0.5079(2) 0.1264(2) 0.0272(5) Uani 1 1 d . . .
H55 H 0.2525 0.5023 0.1850 0.033 Uiso 1 1 calc R . .
C53 C 0.3930(3) 0.5797(3) -0.0533(2) 0.0378(6) Uani 1 1 d . . .
H53 H 0.3769 0.6227 -0.1181 0.045 Uiso 1 1 calc R . .
C41 C 0.8836(3) 0.4296(2) 1.3782(2) 0.0308(5) Uani 1 1 d . . .
H41A H 0.8801 0.4025 1.4564 0.046 Uiso 1 1 calc R . .
H41B H 0.7895 0.4450 1.3522 0.046 Uiso 1 1 calc R . .
H41C H 0.9536 0.5069 1.3830 0.046 Uiso 1 1 calc R . .
C30 C 1.1653(2) -0.2160(2) 1.2855(2) 0.0265(4) Uani 1 1 d . . .
H30A H 1.1387 -0.3073 1.2787 0.040 Uiso 1 1 calc R . .
H30B H 1.2657 -0.1904 1.3149 0.040 Uiso 1 1 calc R . .
H30C H 1.1510 -0.1903 1.2076 0.040 Uiso 1 1 calc R . .
C54 C 0.2959(3) 0.5706(2) 0.0322(2) 0.0320(5) Uani 1 1 d . . .
H54 H 0.2130 0.6075 0.0261 0.038 Uiso 1 1 calc R . .
C31 C 1.0901(3) -0.2009(2) 1.4912(2) 0.0301(5) Uani 1 1 d . . .
H31A H 1.0321 -0.1613 1.5483 0.045 Uiso 1 1 calc R . .
H31B H 1.1905 -0.1801 1.5213 0.045 Uiso 1 1 calc R . .
H31C H 1.0593 -0.2921 1.4799 0.045 Uiso 1 1 calc R . .
C49 C 0.4667(3) 0.3861(3) 0.2395(3) 0.0405(6) Uani 1 1 d . . .
H49A H 0.5173 0.4466 0.3057 0.061 Uiso 1 1 calc R . .
H49B H 0.5248 0.3222 0.2160 0.061 Uiso 1 1 calc R . .
H49C H 0.3757 0.3460 0.2640 0.061 Uiso 1 1 calc R . .
C3 C 0.8879(2) -0.32327(17) 0.75326(18) 0.0174(3) Uani 1 1 d . . .
H3 H 0.9816 -0.3362 0.7736 0.021 Uiso 1 1 calc R . .
C10 C 0.5568(2) -0.49964(18) 0.58456(18) 0.0223(4) Uani 1 1 d . . .
H10 H 0.5886 -0.5742 0.5526 0.027 Uiso 1 1 calc R . .
C44 C 1.2234(2) 0.21816(19) 0.91503(19) 0.0207(4) Uani 1 1 d . . .
H44A H 1.2947 0.1642 0.9223 0.031 Uiso 1 1 calc R . .
H44B H 1.2121 0.2630 0.9934 0.031 Uiso 1 1 calc R . .
H44C H 1.2549 0.2787 0.8620 0.031 Uiso 1 1 calc R . .
C43 C 1.1107(2) 0.0672(2) 0.75232(19) 0.0227(4) Uani 1 1 d . . .
H43A H 1.1544 0.1246 0.7005 0.034 Uiso 1 1 calc R . .
H43B H 1.0202 0.0197 0.7135 0.034 Uiso 1 1 calc R . .
H43C H 1.1749 0.0092 0.7678 0.034 Uiso 1 1 calc R . .
C48 C 1.2786(2) -0.1123(2) 0.9513(2) 0.0267(5) Uani 1 1 d . . .
H48A H 1.3585 -0.0665 0.9157 0.040 Uiso 1 1 calc R . .
H48B H 1.2117 -0.1639 0.8885 0.040 Uiso 1 1 calc R . .
H48C H 1.3144 -0.1663 1.0032 0.040 Uiso 1 1 calc R . .
C9 C 0.4182(3) -0.4897(2) 0.5627(2) 0.0265(4) Uani 1 1 d . . .
H9 H 0.3541 -0.5565 0.5159 0.032 Uiso 1 1 calc R . .
C15 C 0.5665(2) 0.11778(17) 0.73938(18) 0.0178(3) Uani 1 1 d . . .
C20 C 0.5132(2) 0.1784(2) 0.6499(2) 0.0239(4) Uani 1 1 d . . .
H20 H 0.4786 0.2542 0.6716 0.029 Uiso 1 1 calc R . .

loop_
_atom_site_aniso_label
_atom_site_aniso_U_11
_atom_site_aniso_U_22
_atom_site_aniso_U_33
_atom_site_aniso_U_23
_atom_site_aniso_U_13
_atom_site_aniso_U_12
Nb1 0.01135(6) 0.01277(7) 0.01509(7) -0.00013(5) 0.00087(5) 0.00187(4)
O2 0.0189(6) 0.0133(6) 0.0138(6) 0.0001(5) 0.0015(5) 0.0047(5)
N3 0.0143(7) 0.0156(7) 0.0184(8) 0.0015(6) 0.0021(6) 0.0023(6)
O1 0.0146(6) 0.0182(7) 0.0168(6) 0.0039(5) 0.0003(5) 0.0010(5)
N2 0.0134(7) 0.0130(7) 0.0168(7) -0.0016(5) 0.0010(5) 0.0022(5)
N1 0.0130(7) 0.0149(7) 0.0150(7) 0.0003(6) 0.0019(5) 0.0035(5)
N5 0.0121(7) 0.0208(8) 0.0237(9) 0.0016(6) 0.0006(6) 0.0034(6)
C37 0.0129(7) 0.0142(8) 0.0151(8) 0.0014(6) 0.0015(6) 0.0013(6)
N4 0.0220(8) 0.0189(8) 0.0142(7) 0.0039(6) 0.0024(6) -0.0019(6)
C11 0.0132(7) 0.0110(7) 0.0168(8) 0.0015(6) 0.0007(6) 0.0019(6)
C32 0.0138(7) 0.0108(7) 0.0144(8) 0.0002(6) 0.0017(6) 0.0015(6)
C22 0.0143(8) 0.0158(8) 0.0171(8) 0.0010(6) 0.0014(6) 0.0006(6)
C1 0.0145(7) 0.0131(7) 0.0146(8) 0.0005(6) 0.0006(6) 0.0027(6)
C23 0.0164(8) 0.0103(7) 0.0151(8) -0.0012(6) 0.0023(6) 0.0019(6)
C42 0.0138(7) 0.0164(8) 0.0120(8) 0.0025(6) 0.0020(6) 0.0018(6)
C2 0.0148(7) 0.0140(7) 0.0120(8) 0.0004(6) -0.0001(6) 0.0034(6)
C29 0.0288(10) 0.0183(9) 0.0272(11) -0.0022(8) -0.0068(8) 0.0014(8)
C52 0.0391(17) 0.0391(16) 0.0377(16) -0.0083(12) 0.0126(13) -0.0004(12)
C51 0.0258(13) 0.0290(12) 0.0409(16) -0.0096(11) 0.0056(11) 0.0032(10)
C6 0.0190(8) 0.0110(7) 0.0146(8) 0.0038(6) -0.0014(6) 0.0004(6)
C12 0.0104(7) 0.0139(8) 0.0173(8) 0.0016(6) 0.0013(6) 0.0017(6)
C47 0.0177(9) 0.0311(12) 0.0257(11) -0.0005(9) -0.0021(8) 0.0007(8)
C5 0.0237(9) 0.0126(8) 0.0126(8) 0.0022(6) -0.0014(7) 0.0013(6)
C24 0.0190(8) 0.0126(8) 0.0168(9) -0.0007(6) -0.0008(7) 0.0031(6)
C25 0.0286(10) 0.0148(8) 0.0176(9) 0.0029(7) 0.0012(8) 0.0053(7)
C21 0.0114(7) 0.0156(8) 0.0201(9) 0.0011(6) 0.0018(6) 0.0002(6)
C13 0.0148(8) 0.0138(8) 0.0204(9) -0.0010(6) 0.0045(7) 0.0028(6)
C16 0.0147(7) 0.0132(7) 0.0186(9) 0.0012(6) -0.0015(6) 0.0019(6)
C7 0.0168(8) 0.0181(9) 0.0236(10) 0.0027(7) -0.0025(7) -0.0002(7)
C14 0.0151(8) 0.0134(8) 0.0254(10) 0.0025(7) 0.0037(7) 0.0047(6)
C36 0.0194(8) 0.0196(9) 0.0192(9) 0.0067(7) 0.0017(7) 0.0050(7)
C35 0.0246(9) 0.0184(9) 0.0234(10) 0.0046(7) 0.0043(8) 0.0087(7)
C38 0.0247(9) 0.0173(8) 0.0130(8) -0.0015(6) 0.0031(7) 0.0040(7)
C27 0.0180(8) 0.0209(9) 0.0215(10) 0.0042(7) 0.0029(7) -0.0010(7)
C28 0.0228(9) 0.0169(9) 0.0191(9) 0.0008(7) -0.0037(7) 0.0042(7)
C45 0.0295(11) 0.0282(11) 0.0163(9) 0.0042(8) 0.0015(8) 0.0010(9)
C34 0.0227(9) 0.0142(8) 0.0204(9) 0.0004(7) 0.0040(7) 0.0049(7)
C33 0.0168(8) 0.0141(8) 0.0165(8) -0.0001(6) 0.0019(6) 0.0026(6)
C39 0.0268(10) 0.0229(10) 0.0201(10) 0.0014(8) 0.0066(8) 0.0004(8)
C17 0.0231(9) 0.0161(8) 0.0193(9) 0.0029(7) -0.0029(7) 0.0012(7)
C26 0.0244(10) 0.0191(9) 0.0227(10) 0.0055(7) 0.0056(8) -0.0007(7)
C46 0.0262(10) 0.0237(10) 0.0251(10) 0.0102(8) 0.0073(8) -0.0003(8)
C4 0.0253(9) 0.0123(8) 0.0180(9) -0.0018(6) 0.0004(7) 0.0050(7)
C50 0.0230(10) 0.0193(9) 0.0295(11) -0.0039(8) 0.0005(8) -0.0010(8)
C18 0.0319(11) 0.0215(10) 0.0218(10) 0.0056(8) -0.0056(8) -0.0008(8)
C19 0.0286(11) 0.0235(10) 0.0299(11) 0.0137(8) -0.0078(9) 0.0035(8)
C40 0.0298(11) 0.0241(10) 0.0175(9) 0.0034(7) -0.0021(8) 0.0026(8)
C8 0.0202(9) 0.0238(10) 0.0281(11) 0.0065(8) -0.0074(8) -0.0048(8)
C55 0.0208(9) 0.0237(10) 0.0341(12) -0.0021(9) 0.0067(9) -0.0007(8)
C53 0.0453(15) 0.0310(13) 0.0336(14) 0.0031(10) 0.0003(11) -0.0008(11)
C41 0.0508(15) 0.0251(11) 0.0185(10) -0.0009(8) 0.0083(10) 0.0140(10)
C30 0.0203(9) 0.0274(11) 0.0320(12) 0.0004(9) -0.0018(8) 0.0090(8)
C54 0.0246(11) 0.0240(11) 0.0442(14) 0.0004(10) -0.0015(10) 0.0006(8)
C31 0.0352(12) 0.0277(11) 0.0267(11) 0.0071(9) -0.0103(9) 0.0046(9)
C49 0.0420(15) 0.0333(13) 0.0435(16) 0.0035(11) -0.0065(12) 0.0034(11)
C3 0.0194(8) 0.0131(8) 0.0201(9) -0.0003(6) 0.0009(7) 0.0060(6)
C10 0.0306(10) 0.0153(8) 0.0180(9) -0.0012(7) -0.0003(8) -0.0012(7)
C44 0.0137(8) 0.0207(9) 0.0270(10) 0.0051(7) 0.0025(7) -0.0005(7)
C43 0.0286(10) 0.0234(10) 0.0181(9) 0.0018(8) 0.0090(8) 0.0091(8)
C48 0.0159(9) 0.0254(10) 0.0389(13) -0.0018(9) 0.0029(8) 0.0095(8)
C9 0.0320(11) 0.0183(9) 0.0236(10) 0.0023(8) -0.0073(9) -0.0076(8)
C15 0.0151(8) 0.0145(8) 0.0241(10) 0.0040(7) -0.0003(7) 0.0029(6)
C20 0.0225(9) 0.0177(9) 0.0329(12) 0.0085(8) -0.0019(8) 0.0045(7)

loop_
_atom_type_symbol
_atom_type_description
_atom_type_scat_dispersion_real
_atom_type_scat_dispersion_imag
_atom_type_scat_source
C C 0.0033 0.0016 'International Tables Vol C Tables 4.2.6.8 and 6.1.1.4'
H H 0.0000 0.0000 'International Tables Vol C Tables 4.2.6.8 and 6.1.1.4'
N N 0.0061 0.0033 'International Tables Vol C Tables 4.2.6.8 and 6.1.1.4'
O O 0.0106 0.0060 'International Tables Vol C Tables 4.2.6.8 and 6.1.1.4'
Nb Nb -2.0727 0.6215 'International Tables Vol C Tables 4.2.6.8 and 6.1.1.4'

loop_
_geom_angle_atom_site_label_1
_geom_angle_atom_site_label_2
_geom_angle_atom_site_label_3
_geom_angle
_geom_angle_site_symmetry_1
_geom_angle_site_symmetry_3
_geom_angle_publ_flag
N2 Nb1 N5 99.92(7) . . ?
N2 Nb1 O2 145.03(6) . . ?
N5 Nb1 O2 108.26(6) . . ?
N2 Nb1 O1 109.48(7) . . ?
N5 Nb1 O1 88.27(7) . . ?
O2 Nb1 O1 91.96(6) . . ?
N2 Nb1 N1 75.37(6) . . ?
N5 Nb1 N1 160.26(6) . . ?
O2 Nb1 N1 84.08(6) . . ?
O1 Nb1 N1 75.68(6) . . ?
N2 Nb1 N3 88.43(7) . . ?
N5 Nb1 N3 85.36(7) . . ?
O2 Nb1 N3 73.99(6) . . ?
O1 Nb1 N3 161.80(5) . . ?
N1 Nb1 N3 113.33(6) . . ?
C32 O2 Nb1 144.63(12) . . ?
C43 N3 C44 106.99(16) . . ?
C43 N3 C42 109.15(15) . . ?
C44 N3 C42 111.45(15) . . ?
C43 N3 Nb1 109.13(12) . . ?
C44 N3 Nb1 108.88(12) . . ?
C42 N3 Nb1 111.12(11) . . ?
C23 O1 Nb1 143.85(13) . . ?
C2 N2 Nb1 156.90(13) . . ?
C21 N1 C12 118.40(16) . . ?
C21 N1 Nb1 128.88(13) . . ?
C12 N1 Nb1 111.55(11) . . ?
C48 N5 C47 110.46(17) . . ?
C48 N5 Nb1 128.50(14) . . ?
C47 N5 Nb1 120.70(14) . . ?
C36 C37 C32 118.90(16) . . ?
C36 C37 C42 119.28(17) . . ?
C32 C37 C42 121.49(16) . . ?
C42 N4 C46 123.00(17) . . ?
C42 N4 C45 119.37(16) . . ?
C46 N4 C45 113.61(17) . . ?
C12 C11 C16 117.60(16) . . ?
C12 C11 C1 122.43(17) . . ?
C16 C11 C1 119.95(16) . . ?
O2 C32 C37 120.06(15) . . ?
O2 C32 C33 118.97(16) . . ?
C37 C32 C33 120.97(16) . . ?
C27 C22 C23 121.05(18) . . ?
C27 C22 C21 116.92(17) . . ?
C23 C22 C21 121.96(17) . . ?
C2 C1 C6 118.94(16) . . ?
C2 C1 C11 120.73(16) . . ?
C6 C1 C11 120.32(16) . . ?
O1 C23 C22 120.94(17) . . ?
O1 C23 C24 120.69(17) . . ?
C22 C23 C24 118.37(17) . . ?
N4 C42 N3 116.38(15) . . ?
N4 C42 C37 111.46(15) . . ?
N3 C42 C37 112.50(14) . . ?
N4 C42 H42 105.1 . . ?
N3 C42 H42 105.1 . . ?
C37 C42 H42 105.1 . . ?
N2 C2 C1 123.58(16) . . ?
N2 C2 C3 117.07(16) . . ?
C1 C2 C3 119.34(16) . . ?
C28 C29 H29A 109.5 . . ?
C28 C29 H29B 109.5 . . ?
H29A C29 H29B 109.5 . . ?
C28 C29 H29C 109.5 . . ?
H29A C29 H29C 109.5 . . ?
H29B C29 H29C 109.5 . . ?
C53 C52 C51 120.3(3) . . ?
C53 C52 H52 119.9 . . ?
C51 C52 H52 119.9 . . ?
C52 C51 C50 120.3(3) . . ?
C52 C51 H51 119.8 . . ?
C50 C51 H51 119.8 . . ?
C7 C6 C5 117.28(17) . . ?
C7 C6 C1 122.81(17) . . ?
C5 C6 C1 119.88(17) . . ?
C11 C12 C13 122.27(17) . . ?
C11 C12 N1 122.17(16) . . ?
C13 C12 N1 115.45(17) . . ?
N5 C47 H47A 109.5 . . ?
N5 C47 H47B 109.5 . . ?
H47A C47 H47B 109.5 . . ?
N5 C47 H47C 109.5 . . ?
H47A C47 H47C 109.5 . . ?
H47B C47 H47C 109.5 . . ?
C4 C5 C10 121.52(18) . . ?
C4 C5 C6 118.91(17) . . ?
C10 C5 C6 119.56(18) . . ?
C25 C24 C23 117.97(18) . . ?
C25 C24 C28 121.56(18) . . ?
C23 C24 C28 120.48(17) . . ?
C24 C25 C26 123.46(19) . . ?
C24 C25 H25 118.3 . . ?
C26 C25 H25 118.3 . . ?
N1 C21 C22 125.80(17) . . ?
N1 C21 H21 117.1 . . ?
C22 C21 H21 117.1 . . ?
C14 C13 C12 119.78(17) . . ?
C14 C13 H13 120.1 . . ?
C12 C13 H13 120.1 . . ?
C17 C16 C15 117.61(18) . . ?
C17 C16 C11 122.64(17) . . ?
C15 C16 C11 119.68(17) . . ?
C8 C7 C6 121.16(19) . . ?
C8 C7 H7 119.4 . . ?
C6 C7 H7 119.4 . . ?
C13 C14 C15 120.93(16) . . ?
C13 C14 H14 119.5 . . ?
C15 C14 H14 119.5 . . ?
C35 C36 C37 121.29(19) . . ?
C35 C36 H36 119.4 . . ?
C37 C36 H36 119.4 . . ?
C36 C35 C34 119.30(18) . . ?
C36 C35 H35 120.4 . . ?
C34 C35 H35 120.4 . . ?
C41 C38 C39 107.60(18) . . ?
C41 C38 C40 107.42(18) . . ?
C39 C38 C40 110.05(18) . . ?
C41 C38 C33 111.27(17) . . ?
C39 C38 C33 111.13(16) . . ?
C40 C38 C33 109.30(16) . . ?
C26 C27 C22 120.15(19) . . ?
C26 C27 H27 119.9 . . ?
C22 C27 H27 119.9 . . ?
C31 C28 C29 107.00(17) . . ?
C31 C28 C30 108.12(18) . . ?
C29 C28 C30 110.43(19) . . ?
C31 C28 C24 111.99(18) . . ?
C29 C28 C24 109.30(16) . . ?
C30 C28 C24 109.96(16) . . ?
N4 C45 H45A 109.5 . . ?
N4 C45 H45B 109.5 . . ?
H45A C45 H45B 109.5 . . ?
N4 C45 H45C 109.5 . . ?
H45A C45 H45C 109.5 . . ?
H45B C45 H45C 109.5 . . ?
C35 C34 C33 122.05(17) . . ?
C35 C34 H34 119.0 . . ?
C33 C34 H34 119.0 . . ?
C34 C33 C32 117.42(17) . . ?
C34 C33 C38 121.05(16) . . ?
C32 C33 C38 121.52(16) . . ?
C38 C39 H39A 109.5 . . ?
C38 C39 H39B 109.5 . . ?
H39A C39 H39B 109.5 . . ?
C38 C39 H39C 109.5 . . ?
H39A C39 H39C 109.5 . . ?
H39B C39 H39C 109.5 . . ?
C18 C17 C16 121.69(19) . . ?
C18 C17 H17 119.2 . . ?
C16 C17 H17 119.2 . . ?
C27 C26 C25 118.95(19) . . ?
C27 C26 H26 120.5 . . ?
C25 C26 H26 120.5 . . ?
N4 C46 H46A 109.5 . . ?
N4 C46 H46B 109.5 . . ?
H46A C46 H46B 109.5 . . ?
N4 C46 H46C 109.5 . . ?
H46A C46 H46C 109.5 . . ?
H46B C46 H46C 109.5 . . ?
C3 C4 C5 121.07(17) . . ?
C3 C4 H4 119.5 . . ?
C5 C4 H4 119.5 . . ?
C51 C50 C55 118.9(2) . . ?
C51 C50 C49 120.2(2) . . ?
C55 C50 C49 120.9(2) . . ?
C17 C18 C19 120.3(2) . . ?
C17 C18 H18 119.9 . . ?
C19 C18 H18 119.9 . . ?
C20 C19 C18 119.6(2) . . ?
C20 C19 H19 120.2 . . ?
C18 C19 H19 120.2 . . ?
C38 C40 H40A 109.5 . . ?
C38 C40 H40B 109.5 . . ?
H40A C40 H40B 109.5 . . ?
C38 C40 H40C 109.5 . . ?
H40A C40 H40C 109.5 . . ?
H40B C40 H40C 109.5 . . ?
C7 C8 C9 120.9(2) . . ?
C7 C8 H8 119.6 . . ?
C9 C8 H8 119.6 . . ?
C54 C55 C50 120.7(2) . . ?
C54 C55 H55 119.7 . . ?
C50 C55 H55 119.7 . . ?
C52 C53 C54 119.7(3) . . ?
C52 C53 H53 120.1 . . ?
C54 C53 H53 120.1 . . ?
C38 C41 H41A 109.5 . . ?
C38 C41 H41B 109.5 . . ?
H41A C41 H41B 109.5 . . ?
C38 C41 H41C 109.5 . . ?
H41A C41 H41C 109.5 . . ?
H41B C41 H41C 109.5 . . ?
C28 C30 H30A 109.5 . . ?
C28 C30 H30B 109.5 . . ?
H30A C30 H30B 109.5 . . ?
C28 C30 H30C 109.5 . . ?
H30A C30 H30C 109.5 . . ?
H30B C30 H30C 109.5 . . ?
C55 C54 C53 120.1(2) . . ?
C55 C54 H54 120.0 . . ?
C53 C54 H54 120.0 . . ?
C28 C31 H31A 109.5 . . ?
C28 C31 H31B 109.5 . . ?
H31A C31 H31B 109.5 . . ?
C28 C31 H31C 109.5 . . ?
H31A C31 H31C 109.5 . . ?
H31B C31 H31C 109.5 . . ?
C50 C49 H49A 109.5 . . ?
C50 C49 H49B 109.5 . . ?
H49A C49 H49B 109.5 . . ?
C50 C49 H49C 109.5 . . ?
H49A C49 H49C 109.5 . . ?
H49B C49 H49C 109.5 . . ?
C4 C3 C2 121.43(18) . . ?
C4 C3 H3 119.3 . . ?
C2 C3 H3 119.3 . . ?
C9 C10 C5 121.66(19) . . ?
C9 C10 H10 119.2 . . ?
C5 C10 H10 119.2 . . ?
N3 C44 H44A 109.5 . . ?
N3 C44 H44B 109.5 . . ?
H44A C44 H44B 109.5 . . ?
N3 C44 H44C 109.5 . . ?
H44A C44 H44C 109.5 . . ?
H44B C44 H44C 109.5 . . ?
N3 C43 H43A 109.5 . . ?
N3 C43 H43B 109.5 . . ?
H43A C43 H43B 109.5 . . ?
N3 C43 H43C 109.5 . . ?
H43A C43 H43C 109.5 . . ?
H43B C43 H43C 109.5 . . ?
N5 C48 H48A 109.5 . . ?
N5 C48 H48B 109.5 . . ?
H48A C48 H48B 109.5 . . ?
N5 C48 H48C 109.5 . . ?
H48A C48 H48C 109.5 . . ?
H48B C48 H48C 109.5 . . ?
C10 C9 C8 119.35(19) . . ?
C10 C9 H9 120.3 . . ?
C8 C9 H9 120.3 . . ?
C20 C15 C14 121.17(18) . . ?
C20 C15 C16 119.25(19) . . ?
C14 C15 C16 119.48(17) . . ?
C19 C20 C15 121.5(2) . . ?
C19 C20 H20 119.2 . . ?
C15 C20 H20 119.2 . . ?

loop_
_geom_bond_atom_site_label_1
_geom_bond_atom_site_label_2
_geom_bond_distance
_geom_bond_site_symmetry_2
_geom_bond_publ_flag
Nb1 N2 1.8125(15) . ?
Nb1 N5 1.9756(16) . ?
Nb1 O2 2.0051(13) . ?
Nb1 O1 2.0402(14) . ?
Nb1 N1 2.3528(16) . ?
Nb1 N3 2.4272(17) . ?
O2 C32 1.348(2) . ?
N3 C43 1.476(3) . ?
N3 C44 1.491(2) . ?
N3 C42 1.521(2) . ?
O1 C23 1.319(2) . ?
N2 C2 1.365(2) . ?
N1 C21 1.287(3) . ?
N1 C12 1.427(2) . ?
N5 C48 1.456(3) . ?
N5 C47 1.466(3) . ?
C37 C36 1.391(3) . ?
C37 C32 1.404(3) . ?
C37 C42 1.532(2) . ?
N4 C42 1.437(2) . ?
N4 C46 1.444(3) . ?
N4 C45 1.447(3) . ?
C11 C12 1.386(3) . ?
C11 C16 1.446(3) . ?
C11 C1 1.487(2) . ?
C32 C33 1.420(2) . ?
C22 C27 1.405(3) . ?
C22 C23 1.418(3) . ?
C22 C21 1.444(3) . ?
C1 C2 1.401(2) . ?
C1 C6 1.438(2) . ?
C23 C24 1.430(3) . ?
C42 H42 1.0000 . ?
C2 C3 1.434(2) . ?
C29 C28 1.536(3) . ?
C29 H29A 0.9800 . ?
C29 H29B 0.9800 . ?
C29 H29C 0.9800 . ?
C52 C53 1.382(4) . ?
C52 C51 1.388(4) . ?
C52 H52 0.9500 . ?
C51 C50 1.390(4) . ?
C51 H51 0.9500 . ?
C6 C7 1.424(3) . ?
C6 C5 1.426(3) . ?
C12 C13 1.423(3) . ?
C47 H47A 0.9800 . ?
C47 H47B 0.9800 . ?
C47 H47C 0.9800 . ?
C5 C4 1.414(3) . ?
C5 C10 1.417(3) . ?
C24 C25 1.385(3) . ?
C24 C28 1.541(3) . ?
C25 C26 1.394(3) . ?
C25 H25 0.9500 . ?
C21 H21 0.9500 . ?
C13 C14 1.364(3) . ?
C13 H13 0.9500 . ?
C16 C17 1.416(3) . ?
C16 C15 1.428(3) . ?
C7 C8 1.376(3) . ?
C7 H7 0.9500 . ?
C14 C15 1.413(3) . ?
C14 H14 0.9500 . ?
C36 C35 1.382(3) . ?
C36 H36 0.9500 . ?
C35 C34 1.391(3) . ?
C35 H35 0.9500 . ?
C38 C41 1.535(3) . ?
C38 C39 1.535(3) . ?
C38 C40 1.536(3) . ?
C38 C33 1.536(3) . ?
C27 C26 1.373(3) . ?
C27 H27 0.9500 . ?
C28 C31 1.531(3) . ?
C28 C30 1.538(3) . ?
C45 H45A 0.9800 . ?
C45 H45B 0.9800 . ?
C45 H45C 0.9800 . ?
C34 C33 1.395(3) . ?
C34 H34 0.9500 . ?
C39 H39A 0.9800 . ?
C39 H39B 0.9800 . ?
C39 H39C 0.9800 . ?
C17 C18 1.367(3) . ?
C17 H17 0.9500 . ?
C26 H26 0.9500 . ?
C46 H46A 0.9800 . ?
C46 H46B 0.9800 . ?
C46 H46C 0.9800 . ?
C4 C3 1.353(3) . ?
C4 H4 0.9500 . ?
C50 C55 1.390(3) . ?
C50 C49 1.502(4) . ?
C18 C19 1.412(3) . ?
C18 H18 0.9500 . ?
C19 C20 1.363(3) . ?
C19 H19 0.9500 . ?
C40 H40A 0.9800 . ?
C40 H40B 0.9800 . ?
C40 H40C 0.9800 . ?
C8 C9 1.407(3) . ?
C8 H8 0.9500 . ?
C55 C54 1.383(4) . ?
C55 H55 0.9500 . ?
C53 C54 1.383(4) . ?
C53 H53 0.9500 . ?
C41 H41A 0.9800 . ?
C41 H41B 0.9800 . ?
C41 H41C 0.9800 . ?
C30 H30A 0.9800 . ?
C30 H30B 0.9800 . ?
C30 H30C 0.9800 . ?
C54 H54 0.9500 . ?
C31 H31A 0.9800 . ?
C31 H31B 0.9800 . ?
C31 H31C 0.9800 . ?
C49 H49A 0.9800 . ?
C49 H49B 0.9800 . ?
C49 H49C 0.9800 . ?
C3 H3 0.9500 . ?
C10 C9 1.359(3) . ?
C10 H10 0.9500 . ?
C44 H44A 0.9800 . ?
C44 H44B 0.9800 . ?
C44 H44C 0.9800 . ?
C43 H43A 0.9800 . ?
C43 H43B 0.9800 . ?
C43 H43C 0.9800 . ?
C48 H48A 0.9800 . ?
C48 H48B 0.9800 . ?
C48 H48C 0.9800 . ?
C9 H9 0.9500 . ?
C15 C20 1.410(3) . ?
C20 H20 0.9500 . ?

loop_
_geom_torsion_atom_site_label_1
_geom_torsion_atom_site_label_2
_geom_torsion_atom_site_label_3
_geom_torsion_atom_site_label_4
_geom_torsion
_geom_torsion_site_symmetry_1
_geom_torsion_site_symmetry_2
_geom_torsion_site_symmetry_3
_geom_torsion_site_symmetry_4
_geom_torsion_publ_flag
N2 Nb1 O2 C32 -28.8(3) . . . . ?
N5 Nb1 O2 C32 113.3(2) . . . . ?
O1 Nb1 O2 C32 -157.9(2) . . . . ?
N1 Nb1 O2 C32 -82.5(2) . . . . ?
N3 Nb1 O2 C32 33.8(2) . . . . ?
N2 Nb1 N3 C43 -24.37(13) . . . . ?
N5 Nb1 N3 C43 75.72(13) . . . . ?
O2 Nb1 N3 C43 -173.76(14) . . . . ?
O1 Nb1 N3 C43 145.62(17) . . . . ?
N1 Nb1 N3 C43 -97.68(13) . . . . ?
N2 Nb1 N3 C44 -140.83(12) . . . . ?
N5 Nb1 N3 C44 -40.74(12) . . . . ?
O2 Nb1 N3 C44 69.77(12) . . . . ?
O1 Nb1 N3 C44 29.2(2) . . . . ?
N1 Nb1 N3 C44 145.85(11) . . . . ?
N2 Nb1 N3 C42 96.05(12) . . . . ?
N5 Nb1 N3 C42 -163.86(12) . . . . ?
O2 Nb1 N3 C42 -53.35(11) . . . . ?
O1 Nb1 N3 C42 -94.0(2) . . . . ?
N1 Nb1 N3 C42 22.73(13) . . . . ?
N2 Nb1 O1 C23 -55.3(2) . . . . ?
N5 Nb1 O1 C23 -155.2(2) . . . . ?
O2 Nb1 O1 C23 96.6(2) . . . . ?
N1 Nb1 O1 C23 13.2(2) . . . . ?
N3 Nb1 O1 C23 135.3(2) . . . . ?
N5 Nb1 N2 C2 159.0(4) . . . . ?
O2 Nb1 N2 C2 -57.3(4) . . . . ?
O1 Nb1 N2 C2 67.3(4) . . . . ?
N1 Nb1 N2 C2 -1.3(4) . . . . ?
N3 Nb1 N2 C2 -116.0(4) . . . . ?
N2 Nb1 N1 C21 96.85(17) . . . . ?
N5 Nb1 N1 C21 18.4(3) . . . . ?
O2 Nb1 N1 C21 -111.68(16) . . . . ?
O1 Nb1 N1 C21 -18.13(16) . . . . ?
N3 Nb1 N1 C21 178.61(15) . . . . ?
N2 Nb1 N1 C12 -70.35(12) . . . . ?
N5 Nb1 N1 C12 -148.80(18) . . . . ?
O2 Nb1 N1 C12 81.12(12) . . . . ?
O1 Nb1 N1 C12 174.67(13) . . . . ?
N3 Nb1 N1 C12 11.40(13) . . . . ?
N2 Nb1 N5 C48 -1.4(2) . . . . ?
O2 Nb1 N5 C48 -160.45(18) . . . . ?
O1 Nb1 N5 C48 108.05(19) . . . . ?
N1 Nb1 N5 C48 72.8(3) . . . . ?
N3 Nb1 N5 C48 -89.01(19) . . . . ?
N2 Nb1 N5 C47 -174.06(17) . . . . ?
O2 Nb1 N5 C47 26.91(18) . . . . ?
O1 Nb1 N5 C47 -64.58(17) . . . . ?
N1 Nb1 N5 C47 -99.8(2) . . . . ?
N3 Nb1 N5 C47 98.35(17) . . . . ?
Nb1 O2 C32 C37 -14.7(3) . . . . ?
Nb1 O2 C32 C33 165.19(15) . . . . ?
C36 C37 C32 O2 179.34(17) . . . . ?
C42 C37 C32 O2 5.9(3) . . . . ?
C36 C37 C32 C33 -0.5(3) . . . . ?
C42 C37 C32 C33 -173.90(16) . . . . ?
C12 C11 C1 C2 -52.9(3) . . . . ?
C16 C11 C1 C2 125.32(19) . . . . ?
C12 C11 C1 C6 128.2(2) . . . . ?
C16 C11 C1 C6 -53.5(2) . . . . ?
Nb1 O1 C23 C22 -5.3(3) . . . . ?
Nb1 O1 C23 C24 175.16(14) . . . . ?
C27 C22 C23 O1 177.77(17) . . . . ?
C21 C22 C23 O1 -5.2(3) . . . . ?
C27 C22 C23 C24 -2.7(3) . . . . ?
C21 C22 C23 C24 174.33(16) . . . . ?
C46 N4 C42 N3 -65.1(2) . . . . ?
C45 N4 C42 N3 90.9(2) . . . . ?
C46 N4 C42 C37 65.8(2) . . . . ?
C45 N4 C42 C37 -138.25(18) . . . . ?
C43 N3 C42 N4 -40.6(2) . . . . ?
C44 N3 C42 N4 77.33(19) . . . . ?
Nb1 N3 C42 N4 -161.03(12) . . . . ?
C43 N3 C42 C37 -170.99(16) . . . . ?
C44 N3 C42 C37 -53.0(2) . . . . ?
Nb1 N3 C42 C37 68.61(16) . . . . ?
C36 C37 C42 N4 13.4(2) . . . . ?
C32 C37 C42 N4 -173.20(16) . . . . ?
C36 C37 C42 N3 146.24(17) . . . . ?
C32 C37 C42 N3 -40.4(2) . . . . ?
Nb1 N2 C2 C1 36.5(5) . . . . ?
Nb1 N2 C2 C3 -142.1(3) . . . . ?
C6 C1 C2 N2 -171.61(18) . . . . ?
C11 C1 C2 N2 9.5(3) . . . . ?
C6 C1 C2 C3 6.9(3) . . . . ?
C11 C1 C2 C3 -171.92(17) . . . . ?
C53 C52 C51 C50 -0.7(4) . . . . ?
C2 C1 C6 C7 170.56(18) . . . . ?
C11 C1 C6 C7 -10.6(3) . . . . ?
C2 C1 C6 C5 -7.2(3) . . . . ?
C11 C1 C6 C5 171.62(17) . . . . ?
C16 C11 C12 C13 4.0(3) . . . . ?
C1 C11 C12 C13 -177.69(16) . . . . ?
C16 C11 C12 N1 -171.98(16) . . . . ?
C1 C11 C12 N1 6.3(3) . . . . ?
C21 N1 C12 C11 -91.5(2) . . . . ?
Nb1 N1 C12 C11 77.24(19) . . . . ?
C21 N1 C12 C13 92.3(2) . . . . ?
Nb1 N1 C12 C13 -99.03(15) . . . . ?
C7 C6 C5 C4 -175.32(18) . . . . ?
C1 C6 C5 C4 2.6(3) . . . . ?
C7 C6 C5 C10 3.7(3) . . . . ?
C1 C6 C5 C10 -178.40(18) . . . . ?
O1 C23 C24 C25 -178.96(17) . . . . ?
C22 C23 C24 C25 1.5(3) . . . . ?
O1 C23 C24 C28 1.2(3) . . . . ?
C22 C23 C24 C28 -178.36(16) . . . . ?
C23 C24 C25 C26 0.6(3) . . . . ?
C28 C24 C25 C26 -179.53(18) . . . . ?
C12 N1 C21 C22 -175.53(17) . . . . ?
Nb1 N1 C21 C22 18.0(3) . . . . ?
C27 C22 C21 N1 174.18(18) . . . . ?
C23 C22 C21 N1 -2.9(3) . . . . ?
C11 C12 C13 C14 0.4(3) . . . . ?
N1 C12 C13 C14 176.65(17) . . . . ?
C12 C11 C16 C17 170.96(18) . . . . ?
C1 C11 C16 C17 -7.4(3) . . . . ?
C12 C11 C16 C15 -5.8(3) . . . . ?
C1 C11 C16 C15 175.84(17) . . . . ?
C5 C6 C7 C8 -2.2(3) . . . . ?
C1 C6 C7 C8 179.9(2) . . . . ?
C12 C13 C14 C15 -3.1(3) . . . . ?
C32 C37 C36 C35 2.3(3) . . . . ?
C42 C37 C36 C35 175.83(18) . . . . ?
C37 C36 C35 C34 -1.9(3) . . . . ?
C23 C22 C27 C26 1.7(3) . . . . ?
C21 C22 C27 C26 -175.41(18) . . . . ?
C25 C24 C28 C31 -2.1(3) . . . . ?
C23 C24 C28 C31 177.78(17) . . . . ?
C25 C24 C28 C29 -120.5(2) . . . . ?
C23 C24 C28 C29 59.4(2) . . . . ?
C25 C24 C28 C30 118.2(2) . . . . ?
C23 C24 C28 C30 -62.0(2) . . . . ?
C36 C35 C34 C33 -0.3(3) . . . . ?
C35 C34 C33 C32 2.0(3) . . . . ?
C35 C34 C33 C38 -177.78(19) . . . . ?
O2 C32 C33 C34 178.59(17) . . . . ?
C37 C32 C33 C34 -1.6(3) . . . . ?
O2 C32 C33 C38 -1.6(3) . . . . ?
C37 C32 C33 C38 178.21(17) . . . . ?
C41 C38 C33 C34 3.6(3) . . . . ?
C39 C38 C33 C34 123.5(2) . . . . ?
C40 C38 C33 C34 -114.9(2) . . . . ?
C41 C38 C33 C32 -176.19(19) . . . . ?
C39 C38 C33 C32 -56.3(2) . . . . ?
C40 C38 C33 C32 65.4(2) . . . . ?
C15 C16 C17 C18 -1.4(3) . . . . ?
C11 C16 C17 C18 -178.24(19) . . . . ?
C22 C27 C26 C25 0.4(3) . . . . ?
C24 C25 C26 C27 -1.6(3) . . . . ?
C10 C5 C4 C3 -176.6(2) . . . . ?
C6 C5 C4 C3 2.4(3) . . . . ?
C52 C51 C50 C55 0.3(3) . . . . ?
C52 C51 C50 C49 -178.6(2) . . . . ?
C16 C17 C18 C19 -1.0(3) . . . . ?
C17 C18 C19 C20 1.8(3) . . . . ?
C6 C7 C8 C9 -0.5(3) . . . . ?
C51 C50 C55 C54 0.2(3) . . . . ?
C49 C50 C55 C54 179.1(2) . . . . ?
C51 C52 C53 C54 0.6(4) . . . . ?
C50 C55 C54 C53 -0.3(3) . . . . ?
C52 C53 C54 C55 -0.1(4) . . . . ?
C5 C4 C3 C2 -2.7(3) . . . . ?
N2 C2 C3 C4 176.58(19) . . . . ?
C1 C2 C3 C4 -2.0(3) . . . . ?
C4 C5 C10 C9 176.4(2) . . . . ?
C6 C5 C10 C9 -2.6(3) . . . . ?
C5 C10 C9 C8 -0.1(3) . . . . ?
C7 C8 C9 C10 1.7(3) . . . . ?
C13 C14 C15 C20 -175.27(19) . . . . ?
C13 C14 C15 C16 1.1(3) . . . . ?
C17 C16 C15 C20 2.9(3) . . . . ?
C11 C16 C15 C20 179.86(18) . . . . ?
C17 C16 C15 C14 -173.58(18) . . . . ?
C11 C16 C15 C14 3.4(3) . . . . ?
C18 C19 C20 C15 -0.3(3) . . . . ?
C14 C15 C20 C19 174.3(2) . . . . ?
C16 C15 C20 C19 -2.1(3) . . . . ?
